data_4122593
loop_
_publ_author_name
'Tsurusaki, Akihiro'
'Kamiyama, Jun'
'Kyushin, Soichiro'

_publ_section_title
;
 Tetrasilane-bridged bicyclo[4.1.0]heptasil-1(6)-ene.
;
_journal_issue 37
_journal_name_full 'Journal of the American Chemical Society'
_journal_page_first 12896
_journal_page_last 12898
_journal_paper_doi 10.1021/ja507279z
_journal_volume 136
_journal_year 2014
_chemical_formula_moiety 'C20 H48 Cl4 Si6'
_chemical_formula_sum 'C20 H48 Cl4 Si6'
_chemical_formula_weight 598.92
_chemical_melting_point 502.1(10)
_chemical_name_systematic
; 
1,1,4,4-Tetra-tert-butyl-2,2,3,3-tetrachloro-5,5,6,6-tetramethylcyclohexasilane
;
_space_group_IT_number 14
_symmetry_cell_setting monoclinic
_symmetry_Int_Tables_number 14
_symmetry_space_group_name_Hall '-P 2yn'
_symmetry_space_group_name_H-M 'P 1 21/n 1'
_atom_sites_solution_hydrogens geom
_atom_sites_solution_primary direct
_atom_sites_solution_secondary difmap
_audit_creation_method SHELXL-97
_cell_angle_alpha 90.0
_cell_angle_beta 96.6520(8)
_cell_angle_gamma 90.0
_cell_formula_units_Z 4
_cell_length_a 9.1903(5)
_cell_length_b 21.5113(11)
_cell_length_c 16.6086(10)
_cell_measurement_reflns_used 20667
_cell_measurement_temperature 173(2)
_cell_measurement_theta_max 28.2812
_cell_measurement_theta_min 0.9466
_cell_volume 3261.3(3)
_computing_cell_refinement <i>CrystalClear</i>
_computing_data_collection '<i>CrystalClear</i> (Rigaku, 2003)'
_computing_data_reduction <i>CrystalClear</i>
_computing_molecular_graphics '<i>ORTEP-3</i> (Farrugia, 1997)'
_computing_publication_material '<i>SHELXL97</i> and <i>Yadokari-XG 2009</i> (Kabuto <i>et al.</i>, 2009)'
_computing_structure_refinement '<i>SHELXL97</i> (Sheldrick, 2008)'
_computing_structure_solution '<i>SHELXS97</i> (Sheldrick, 2008)'
_diffrn_ambient_temperature 173(2)
_diffrn_detector_area_resol_mean 10.00
_diffrn_measured_fraction_theta_full 0.997
_diffrn_measured_fraction_theta_max 0.997
_diffrn_measurement_device_type 'Rigaku RAXIS-IV Imaging Plate'
_diffrn_measurement_method \w
_diffrn_radiation_monochromator graphite
_diffrn_radiation_source 'Rotating Anode'
_diffrn_radiation_type MoK\a
_diffrn_radiation_wavelength 0.71070
_diffrn_reflns_av_R_equivalents 0.0226
_diffrn_reflns_av_sigmaI/netI 0.0244
_diffrn_reflns_limit_h_max 12
_diffrn_reflns_limit_h_min -12
_diffrn_reflns_limit_k_max 25
_diffrn_reflns_limit_k_min -28
_diffrn_reflns_limit_l_max 22
_diffrn_reflns_limit_l_min -21
_diffrn_reflns_number 28885
_diffrn_reflns_theta_full 28.28
_diffrn_reflns_theta_max 28.28
_diffrn_reflns_theta_min 1.56
_exptl_absorpt_coefficient_mu 0.593
_exptl_absorpt_correction_T_max 0.9431
_exptl_absorpt_correction_T_min 0.8907
_exptl_absorpt_correction_type empirical
_exptl_absorpt_process_details '(R. Jacobson, private communication, 1998)'
_exptl_crystal_colour Colorless
_exptl_crystal_density_diffrn 1.220
_exptl_crystal_density_method 'not measured'
_exptl_crystal_description Prism
_exptl_crystal_F_000 1280
_exptl_crystal_size_max 0.20
_exptl_crystal_size_mid 0.12
_exptl_crystal_size_min 0.10
_refine_diff_density_max 0.323
_refine_diff_density_min -0.279
_refine_diff_density_rms 0.061
_refine_ls_extinction_method none
_refine_ls_goodness_of_fit_ref 1.280
_refine_ls_hydrogen_treatment constr
_refine_ls_matrix_type full
_refine_ls_number_parameters 287
_refine_ls_number_reflns 8064
_refine_ls_number_restraints 0
_refine_ls_restrained_S_all 1.280
_refine_ls_R_factor_all 0.0444
_refine_ls_R_factor_gt 0.0425
_refine_ls_shift/su_max 0.001
_refine_ls_shift/su_mean 0.000
_refine_ls_structure_factor_coef Fsqd
_refine_ls_weighting_details 'calc w=1/[\s^2^(Fo^2^)+(0.0129P)^2^+3.1815P] where P=(Fo^2^+2Fc^2^)/3'
_refine_ls_weighting_scheme calc
_refine_ls_wR_factor_gt 0.0813
_refine_ls_wR_factor_ref 0.0826
_reflns_number_gt 7880
_reflns_number_total 8064
_reflns_threshold_expression >2sigma(I)
_cod_data_source_file ja507279z_si_002.cif
_cod_data_source_block compound_4
_cod_depositor_comments
;
The following automatic conversions were performed:

'_chemical_melting_point' value '228-230 \%C' was changed to
'502.1(10)' - it was converted from degrees Celsius(C) to Kelvins(K),
the average value was taken and precision was estimated.

Automatic conversion script
Id: cif_fix_values 2281 2013-09-26 08:29:07Z andrius 

 Adding full bibliography for 4122592--4122593.cif.
;
_cod_original_sg_symbol_H-M 'P 21/n'
_cod_database_code 4122593

loop_
_symmetry_equiv_pos_as_xyz
'x, y, z'
'-x+1/2, y+1/2, -z+1/2'
'-x, -y, -z'
'x-1/2, -y-1/2, z-1/2'

loop_
_atom_site_label
_atom_site_type_symbol
_atom_site_fract_x
_atom_site_fract_y
_atom_site_fract_z
_atom_site_U_iso_or_equiv
_atom_site_adp_type
_atom_site_occupancy
_atom_site_symmetry_multiplicity
_atom_site_calc_flag
_atom_site_refinement_flags
Si6 Si 0.14037(6) 0.18608(2) 0.26301(3) 0.01603(10) Uani 1 1 d .
Si5 Si 0.18239(6) 0.29203(2) 0.30077(3) 0.01596(10) Uani 1 1 d .
Si3 Si 0.07025(6) 0.23587(2) 0.49895(3) 0.01650(11) Uani 1 1 d .
Si2 Si 0.25081(6) 0.15953(2) 0.48219(3) 0.01638(11) Uani 1 1 d .
Si1 Si 0.25244(6) 0.10924(2) 0.35457(3) 0.01622(10) Uani 1 1 d .
Si4 Si 0.06922(6) 0.32705(2) 0.41606(3) 0.01641(11) Uani 1 1 d .
Cl2 Cl 0.24447(7) 0.09926(3) 0.57925(3) 0.03119(12) Uani 1 1 d .
Cl3 Cl 0.10107(6) 0.25523(3) 0.62218(3) 0.02843(12) Uani 1 1 d .
Cl4 Cl -0.12818(6) 0.18852(3) 0.48387(4) 0.03008(12) Uani 1 1 d .
Cl1 Cl 0.44434(6) 0.20921(3) 0.51045(3) 0.02717(11) Uani 1 1 d .
C20 C -0.0652(2) 0.17323(10) 0.24369(13) 0.0239(4) Uani 1 1 d .
H20 H -0.1091 0.2051 0.2064 0.036 Uiso 1 1 calc R
H20A H -0.1077 0.1759 0.2950 0.036 Uiso 1 1 calc R
H20B H -0.0849 0.1320 0.2197 0.036 Uiso 1 1 calc R
C19 C 0.2075(2) 0.17770(11) 0.15951(12) 0.0266(4) Uani 1 1 d .
H19 H 0.1920 0.1349 0.1403 0.040 Uiso 1 1 calc R
H19A H 0.3121 0.1877 0.1637 0.040 Uiso 1 1 calc R
H19B H 0.1529 0.2062 0.1211 0.040 Uiso 1 1 calc R
C1 C 0.4542(2) 0.09261(10) 0.33667(13) 0.0236(4) Uani 1 1 d .
C18 C 0.3867(2) 0.30691(10) 0.31294(13) 0.0235(4) Uani 1 1 d .
H18 H 0.4283 0.2918 0.2649 0.035 Uiso 1 1 calc R
H18A H 0.4325 0.2850 0.3611 0.035 Uiso 1 1 calc R
H18B H 0.4050 0.3516 0.3192 0.035 Uiso 1 1 calc R
C9 C -0.1325(2) 0.35236(10) 0.38459(13) 0.0238(4) Uani 1 1 d .
C5 C 0.1319(2) 0.03511(9) 0.35436(13) 0.0245(4) Uani 1 1 d .
C2 C 0.5316(2) 0.15327(11) 0.31719(14) 0.0280(5) Uani 1 1 d .
H2 H 0.6320 0.1440 0.3064 0.042 Uiso 1 1 calc R
H2A H 0.5341 0.1817 0.3635 0.042 Uiso 1 1 calc R
H2B H 0.4781 0.1728 0.2693 0.042 Uiso 1 1 calc R
C10 C -0.2073(2) 0.30563(12) 0.32370(14) 0.0300(5) Uani 1 1 d .
H10 H -0.3081 0.3191 0.3067 0.045 Uiso 1 1 calc R
H10A H -0.2084 0.2646 0.3492 0.045 Uiso 1 1 calc R
H10B H -0.1533 0.3034 0.2763 0.045 Uiso 1 1 calc R
C17 C 0.1122(3) 0.34004(10) 0.20798(12) 0.0262(4) Uani 1 1 d .
H17 H 0.1252 0.3843 0.2206 0.039 Uiso 1 1 calc R
H17A H 0.0080 0.3313 0.1928 0.039 Uiso 1 1 calc R
H17B H 0.1674 0.3292 0.1629 0.039 Uiso 1 1 calc R
C8 C -0.0102(2) 0.05029(11) 0.39103(15) 0.0296(5) Uani 1 1 d .
H8 H -0.0618 0.0842 0.3603 0.044 Uiso 1 1 calc R
H8A H 0.0137 0.0630 0.4477 0.044 Uiso 1 1 calc R
H8B H -0.0730 0.0134 0.3885 0.044 Uiso 1 1 calc R
C13 C 0.1871(2) 0.39079(9) 0.47545(13) 0.0240(4) Uani 1 1 d .
C16 C 0.3333(3) 0.36343(11) 0.51385(14) 0.0293(5) Uani 1 1 d .
H16 H 0.3935 0.3965 0.5411 0.044 Uiso 1 1 calc R
H16A H 0.3852 0.3448 0.4715 0.044 Uiso 1 1 calc R
H16B H 0.3145 0.3315 0.5534 0.044 Uiso 1 1 calc R
C11 C -0.2225(3) 0.35528(13) 0.45765(15) 0.0363(6) Uani 1 1 d .
H11 H -0.3234 0.3676 0.4388 0.055 Uiso 1 1 calc R
H11A H -0.1785 0.3858 0.4970 0.055 Uiso 1 1 calc R
H11B H -0.2227 0.3143 0.4834 0.055 Uiso 1 1 calc R
C15 C 0.2231(3) 0.44357(11) 0.41784(15) 0.0361(5) Uani 1 1 d .
H15 H 0.1319 0.4629 0.3934 0.054 Uiso 1 1 calc R
H15A H 0.2763 0.4264 0.3750 0.054 Uiso 1 1 calc R
H15B H 0.2840 0.4749 0.4485 0.054 Uiso 1 1 calc R
C4 C 0.5420(3) 0.06311(12) 0.41166(16) 0.0348(5) Uani 1 1 d .
H4 H 0.4962 0.0237 0.4244 0.052 Uiso 1 1 calc R
H4A H 0.5427 0.0914 0.4579 0.052 Uiso 1 1 calc R
H4B H 0.6427 0.0554 0.4004 0.052 Uiso 1 1 calc R
C3 C 0.4591(3) 0.04857(12) 0.26421(16) 0.0370(6) Uani 1 1 d .
H3 H 0.3999 0.0659 0.2166 0.056 Uiso 1 1 calc R
H3A H 0.4197 0.0079 0.2772 0.056 Uiso 1 1 calc R
H3B H 0.5606 0.0438 0.2526 0.056 Uiso 1 1 calc R
C12 C -0.1379(3) 0.41655(12) 0.34363(16) 0.0369(6) Uani 1 1 d .
H12 H -0.0777 0.4159 0.2986 0.055 Uiso 1 1 calc R
H12A H -0.0999 0.4481 0.3832 0.055 Uiso 1 1 calc R
H12B H -0.2393 0.4266 0.3229 0.055 Uiso 1 1 calc R
C14 C 0.1088(3) 0.41901(11) 0.54382(15) 0.0374(6) Uani 1 1 d .
H14 H 0.0790 0.3857 0.5786 0.056 Uiso 1 1 calc R
H14A H 0.0219 0.4419 0.5203 0.056 Uiso 1 1 calc R
H14B H 0.1755 0.4474 0.5761 0.056 Uiso 1 1 calc R
C6 C 0.0904(3) 0.01154(11) 0.26687(15) 0.0365(6) Uani 1 1 d .
H6 H 0.0248 -0.0243 0.2675 0.055 Uiso 1 1 calc R
H6A H 0.1793 -0.0008 0.2436 0.055 Uiso 1 1 calc R
H6B H 0.0407 0.0448 0.2340 0.055 Uiso 1 1 calc R
C7 C 0.2093(3) -0.01774(10) 0.40487(16) 0.0351(5) Uani 1 1 d .
H7 H 0.2365 -0.0034 0.4606 0.053 Uiso 1 1 calc R
H7A H 0.2976 -0.0301 0.3811 0.053 Uiso 1 1 calc R
H7B H 0.1430 -0.0534 0.4052 0.053 Uiso 1 1 calc R

loop_
_atom_site_aniso_label
_atom_site_aniso_U_11
_atom_site_aniso_U_22
_atom_site_aniso_U_33
_atom_site_aniso_U_23
_atom_site_aniso_U_13
_atom_site_aniso_U_12
Si6 0.0158(2) 0.0199(2) 0.0125(2) -0.00178(19) 0.00203(18) -0.00053(19)
Si5 0.0161(2) 0.0187(2) 0.0133(2) 0.00111(19) 0.00261(18) -0.00034(19)
Si3 0.0181(2) 0.0188(2) 0.0130(2) -0.00005(19) 0.00354(18) 0.00017(19)
Si2 0.0180(2) 0.0171(2) 0.0139(2) 0.00170(19) 0.00108(18) 0.00020(19)
Si1 0.0163(2) 0.0162(2) 0.0167(2) -0.00085(19) 0.00419(18) -0.00012(19)
Si4 0.0187(2) 0.0167(2) 0.0140(2) -0.00052(19) 0.00249(18) 0.00174(19)
Cl2 0.0445(3) 0.0260(3) 0.0230(2) 0.0101(2) 0.0032(2) -0.0011(2)
Cl3 0.0364(3) 0.0363(3) 0.0133(2) -0.0025(2) 0.00579(19) 0.0015(2)
Cl4 0.0219(2) 0.0316(3) 0.0370(3) 0.0012(2) 0.0046(2) -0.0061(2)
Cl1 0.0223(2) 0.0304(3) 0.0274(2) -0.0005(2) -0.00306(19) -0.00552(19)
C20 0.0163(9) 0.0297(11) 0.0243(10) -0.0027(8) -0.0028(7) -0.0024(8)
C19 0.0308(11) 0.0361(12) 0.0139(9) -0.0035(8) 0.0061(8) 0.0033(9)
C1 0.0186(9) 0.0248(10) 0.0287(10) 0.0021(8) 0.0085(8) 0.0045(8)
C18 0.0169(9) 0.0287(10) 0.0256(10) -0.0011(8) 0.0059(8) -0.0051(8)
C9 0.0199(10) 0.0292(11) 0.0228(10) 0.0006(8) 0.0045(8) 0.0074(8)
C5 0.0291(11) 0.0181(9) 0.0272(10) -0.0026(8) 0.0070(8) -0.0032(8)
C2 0.0173(10) 0.0319(11) 0.0363(12) 0.0045(10) 0.0096(8) 0.0004(8)
C10 0.0183(10) 0.0425(13) 0.0287(11) -0.0026(10) -0.0002(8) 0.0014(9)
C17 0.0347(12) 0.0282(11) 0.0160(9) 0.0069(8) 0.0038(8) 0.0009(9)
C8 0.0267(11) 0.0268(11) 0.0368(12) -0.0020(9) 0.0102(9) -0.0088(9)
C13 0.0333(11) 0.0156(9) 0.0225(10) -0.0033(8) 0.0001(8) -0.0018(8)
C16 0.0333(12) 0.0265(11) 0.0263(11) -0.0036(9) -0.0041(9) -0.0076(9)
C11 0.0304(12) 0.0465(15) 0.0348(12) -0.0017(11) 0.0153(10) 0.0131(11)
C15 0.0492(15) 0.0219(11) 0.0366(13) 0.0028(10) 0.0026(11) -0.0076(10)
C4 0.0253(11) 0.0348(13) 0.0444(14) 0.0092(11) 0.0046(10) 0.0118(10)
C3 0.0401(14) 0.0338(13) 0.0407(14) -0.0070(11) 0.0194(11) 0.0080(11)
C12 0.0393(14) 0.0323(12) 0.0386(13) 0.0066(11) 0.0029(11) 0.0164(10)
C14 0.0556(16) 0.0248(11) 0.0318(12) -0.0119(10) 0.0053(11) 0.0041(11)
C6 0.0452(14) 0.0278(12) 0.0369(13) -0.0141(10) 0.0067(11) -0.0081(10)
C7 0.0450(14) 0.0180(10) 0.0441(14) 0.0037(10) 0.0130(11) 0.0028(9)

loop_
_atom_type_symbol
_atom_type_description
_atom_type_scat_dispersion_real
_atom_type_scat_dispersion_imag
_atom_type_scat_source
C C 0.0033 0.0016 'International Tables Vol C Tables 4.2.6.8 and 6.1.1.4'
H H 0.0000 0.0000 'International Tables Vol C Tables 4.2.6.8 and 6.1.1.4'
Cl Cl 0.1484 0.1585 'International Tables Vol C Tables 4.2.6.8 and 6.1.1.4'
Si Si 0.0817 0.0704 'International Tables Vol C Tables 4.2.6.8 and 6.1.1.4'

loop_
_geom_angle_atom_site_label_1
_geom_angle_atom_site_label_2
_geom_angle_atom_site_label_3
_geom_angle
C20 Si6 C19 104.71(10)
C20 Si6 Si5 108.13(7)
C19 Si6 Si5 105.60(8)
C20 Si6 Si1 110.66(7)
C19 Si6 Si1 110.36(7)
Si5 Si6 Si1 116.62(3)
C18 Si5 C17 103.50(10)
C18 Si5 Si6 108.57(7)
C17 Si5 Si6 106.04(7)
C18 Si5 Si4 112.17(7)
C17 Si5 Si4 109.73(7)
Si6 Si5 Si4 115.94(3)
Cl3 Si3 Cl4 103.57(3)
Cl3 Si3 Si2 103.71(3)
Cl4 Si3 Si2 105.21(3)
Cl3 Si3 Si4 113.16(3)
Cl4 Si3 Si4 112.77(3)
Si2 Si3 Si4 117.08(3)
Cl2 Si2 Cl1 104.23(3)
Cl2 Si2 Si3 104.97(3)
Cl1 Si2 Si3 102.06(3)
Cl2 Si2 Si1 114.29(3)
Cl1 Si2 Si1 109.92(3)
Si3 Si2 Si1 119.68(3)
C5 Si1 C1 113.74(9)
C5 Si1 Si2 108.19(7)
C1 Si1 Si2 108.90(7)
C5 Si1 Si6 111.24(7)
C1 Si1 Si6 112.16(7)
Si2 Si1 Si6 101.83(3)
C13 Si4 C9 113.37(9)
C13 Si4 Si3 108.72(7)
C9 Si4 Si3 108.90(7)
C13 Si4 Si5 110.99(7)
C9 Si4 Si5 111.14(7)
Si3 Si4 Si5 103.17(3)
C3 C1 C2 107.59(18)
C3 C1 C4 108.64(19)
C2 C1 C4 107.95(19)
C3 C1 Si1 110.35(16)
C2 C1 Si1 110.39(14)
C4 C1 Si1 111.80(15)
C10 C9 C12 107.96(19)
C10 C9 C11 107.72(19)
C12 C9 C11 108.53(19)
C10 C9 Si4 109.57(14)
C12 C9 Si4 110.56(16)
C11 C9 Si4 112.36(15)
C7 C5 C8 107.53(18)
C7 C5 C6 108.59(19)
C8 C5 C6 108.28(19)
C7 C5 Si1 112.24(16)
C8 C5 Si1 109.59(14)
C6 C5 Si1 110.48(15)
C16 C13 C14 107.83(18)
C16 C13 C15 107.39(19)
C14 C13 C15 108.62(18)
C16 C13 Si4 110.46(14)
C14 C13 Si4 111.85(16)
C15 C13 Si4 110.54(15)

loop_
_geom_bond_atom_site_label_1
_geom_bond_atom_site_label_2
_geom_bond_distance
Si6 C20 1.900(2)
Si6 C19 1.901(2)
Si6 Si5 2.3835(8)
Si6 Si1 2.3963(7)
Si5 C18 1.892(2)
Si5 C17 1.904(2)
Si5 Si4 2.4036(7)
Si3 Cl3 2.0756(7)
Si3 Cl4 2.0785(7)
Si3 Si2 2.3738(7)
Si3 Si4 2.3958(7)
Si2 Cl2 2.0748(7)
Si2 Cl1 2.0815(7)
Si2 Si1 2.3813(7)
Si1 C5 1.942(2)
Si1 C1 1.945(2)
Si4 C13 1.944(2)
Si4 C9 1.944(2)
C1 C3 1.536(3)
C1 C2 1.539(3)
C1 C4 1.540(3)
C9 C10 1.531(3)
C9 C12 1.537(3)
C9 C11 1.547(3)
C5 C7 1.537(3)
C5 C8 1.538(3)
C5 C6 1.545(3)
C13 C16 1.536(3)
C13 C14 1.538(3)
C13 C15 1.545(3)

loop_
_geom_torsion_atom_site_label_1
_geom_torsion_atom_site_label_2
_geom_torsion_atom_site_label_3
_geom_torsion_atom_site_label_4
_geom_torsion
C20 Si6 Si5 C18 -176.03(10)
C19 Si6 Si5 C18 -64.39(10)
Si1 Si6 Si5 C18 58.57(8)
C20 Si6 Si5 C17 -65.37(10)
C19 Si6 Si5 C17 46.27(11)
Si1 Si6 Si5 C17 169.22(8)
C20 Si6 Si5 Si4 56.66(8)
C19 Si6 Si5 Si4 168.30(8)
Si1 Si6 Si5 Si4 -68.74(4)
Cl3 Si3 Si2 Cl2 42.76(4)
Cl4 Si3 Si2 Cl2 -65.70(4)
Si4 Si3 Si2 Cl2 168.18(3)
Cl3 Si3 Si2 Cl1 -65.74(3)
Cl4 Si3 Si2 Cl1 -174.20(3)
Si4 Si3 Si2 Cl1 59.68(4)
Cl3 Si3 Si2 Si1 172.74(3)
Cl4 Si3 Si2 Si1 64.28(4)
Si4 Si3 Si2 Si1 -61.84(4)
Cl2 Si2 Si1 C5 35.18(8)
Cl1 Si2 Si1 C5 151.95(7)
Si3 Si2 Si1 C5 -90.51(8)
Cl2 Si2 Si1 C1 -88.91(8)
Cl1 Si2 Si1 C1 27.86(8)
Si3 Si2 Si1 C1 145.40(7)
Cl2 Si2 Si1 Si6 152.47(3)
Cl1 Si2 Si1 Si6 -90.77(3)
Si3 Si2 Si1 Si6 26.77(4)
C20 Si6 Si1 C5 22.85(10)
C19 Si6 Si1 C5 -92.58(11)
Si5 Si6 Si1 C5 146.97(7)
C20 Si6 Si1 C1 151.51(10)
C19 Si6 Si1 C1 36.08(11)
Si5 Si6 Si1 C1 -84.37(8)
C20 Si6 Si1 Si2 -92.22(8)
C19 Si6 Si1 Si2 152.36(8)
Si5 Si6 Si1 Si2 31.90(4)
Cl3 Si3 Si4 C13 27.48(8)
Cl4 Si3 Si4 C13 144.63(8)
Si2 Si3 Si4 C13 -93.08(8)
Cl3 Si3 Si4 C9 -96.49(7)
Cl4 Si3 Si4 C9 20.66(8)
Si2 Si3 Si4 C9 142.95(7)
Cl3 Si3 Si4 Si5 145.37(3)
Cl4 Si3 Si4 Si5 -97.48(3)
Si2 Si3 Si4 Si5 24.81(4)
C18 Si5 Si4 C13 22.90(10)
C17 Si5 Si4 C13 -91.55(10)
Si6 Si5 Si4 C13 148.39(7)
C18 Si5 Si4 C9 150.05(10)
C17 Si5 Si4 C9 35.60(11)
Si6 Si5 Si4 C9 -84.45(8)
C18 Si5 Si4 Si3 -93.39(8)
C17 Si5 Si4 Si3 152.16(8)
Si6 Si5 Si4 Si3 32.11(4)
C5 Si1 C1 C3 47.53(18)
Si2 Si1 C1 C3 168.27(14)
Si6 Si1 C1 C3 -79.80(16)
C5 Si1 C1 C2 166.32(15)
Si2 Si1 C1 C2 -72.93(16)
Si6 Si1 C1 C2 38.99(17)
C5 Si1 C1 C4 -73.50(18)
Si2 Si1 C1 C4 47.25(17)
Si6 Si1 C1 C4 159.17(14)
C13 Si4 C9 C10 168.14(15)
Si3 Si4 C9 C10 -70.69(15)
Si5 Si4 C9 C10 42.31(16)
C13 Si4 C9 C12 49.28(18)
Si3 Si4 C9 C12 170.44(14)
Si5 Si4 C9 C12 -76.56(16)
C13 Si4 C9 C11 -72.15(19)
Si3 Si4 C9 C11 49.02(18)
Si5 Si4 C9 C11 162.01(15)
C1 Si1 C5 C7 45.48(18)
Si2 Si1 C5 C7 -75.66(16)
Si6 Si1 C5 C7 173.29(14)
C1 Si1 C5 C8 164.88(15)
Si2 Si1 C5 C8 43.74(16)
Si6 Si1 C5 C8 -67.31(16)
C1 Si1 C5 C6 -75.89(18)
Si2 Si1 C5 C6 162.97(14)
Si6 Si1 C5 C6 51.92(17)
C9 Si4 C13 C16 167.88(14)
Si3 Si4 C13 C16 46.61(16)
Si5 Si4 C13 C16 -66.20(16)
C9 Si4 C13 C14 47.76(18)
Si3 Si4 C13 C14 -73.51(16)
Si5 Si4 C13 C14 173.68(14)
C9 Si4 C13 C15 -73.41(18)
Si3 Si4 C13 C15 165.32(14)
Si5 Si4 C13 C15 52.51(17)
